data_4038519
loop_
_publ_author_name
'Tejeneki, Hossein Zahedian'
'Nikbakht, Ali'
'Balalaie, Saeed'
'Rominger, Frank'

_publ_section_title
;
 Regio- and Diastereoselective Indium-Catalyzed Conia-Ene Reaction of
 <i>ortho</i>-Alkynyl Diketopiperazines to Access Fused
 Diketopiperazinoindolines.
;
_journal_issue 13
_journal_name_full 'The Journal of organic chemistry'
_journal_page_first 8544
_journal_page_last 8552
_journal_paper_doi 10.1021/acs.joc.0c00895
_journal_volume 85
_journal_year 2020
_chemical_formula_sum 'C31 H27 Cl N2 O2'
_chemical_formula_weight 494.99
_space_group_crystal_system monoclinic
_space_group_IT_number 15
_space_group_name_Hall '-C 2yc'
_space_group_name_H-M_alt 'C 1 2/c 1'
_atom_sites_solution_hydrogens geom
_audit_creation_method SHELXL-2018/3
_cell_angle_alpha 90
_cell_angle_beta 99.5823(15)
_cell_angle_gamma 90
_cell_formula_units_Z 8
_cell_length_a 21.532(2)
_cell_length_b 8.0393(7)
_cell_length_c 29.212(3)
_cell_measurement_reflns_used 4659
_cell_measurement_temperature 200(2)
_cell_measurement_theta_max 23.40
_cell_measurement_theta_min 2.19
_cell_volume 4986.1(8)
_computing_cell_refinement 'Bruker SAINT'
_computing_data_collection 'Bruker APEX2'
_computing_data_reduction 'Bruker SAINT'
_computing_molecular_graphics 'Bruker SHELXTL'
_computing_publication_material 'Bruker SHELXTL'
_computing_structure_refinement 'SHELXL-2018/3 (Sheldrick, 2018)'
_computing_structure_solution 'SHELXT-2014 (Sheldrick 2014)'
_diffrn_ambient_temperature 200(2)
_diffrn_measured_fraction_theta_full 1.000
_diffrn_measured_fraction_theta_max 0.992
_diffrn_measurement_device_type 'Bruker APEX-II Quazar area detector'
_diffrn_measurement_method '\f and \w scans'
_diffrn_radiation_type MoK\a
_diffrn_radiation_wavelength 0.71073
_diffrn_reflns_av_R_equivalents 0.0640
_diffrn_reflns_av_unetI/netI 0.0586
_diffrn_reflns_Laue_measured_fraction_full 1.000
_diffrn_reflns_Laue_measured_fraction_max 0.992
_diffrn_reflns_limit_h_max 29
_diffrn_reflns_limit_h_min -29
_diffrn_reflns_limit_k_max 11
_diffrn_reflns_limit_k_min -11
_diffrn_reflns_limit_l_max 40
_diffrn_reflns_limit_l_min -39
_diffrn_reflns_number 31347
_diffrn_reflns_point_group_measured_fraction_full 1.000
_diffrn_reflns_point_group_measured_fraction_max 0.992
_diffrn_reflns_theta_full 25.242
_diffrn_reflns_theta_max 29.669
_diffrn_reflns_theta_min 1.414
_diffrn_source 'ImuS microsource'
_exptl_absorpt_coefficient_mu 0.185
_exptl_absorpt_correction_T_max 0.9599
_exptl_absorpt_correction_T_min 0.9112
_exptl_absorpt_correction_type multi-scan
_exptl_absorpt_process_details
;
Sheldrick, G. M. (2008). <i>SADABS</i>. University of G\"ottingen, Germany.
;
_exptl_crystal_colour colourless
_exptl_crystal_density_diffrn 1.319
_exptl_crystal_description brick
_exptl_crystal_F_000 2080
_exptl_crystal_size_max 0.230
_exptl_crystal_size_mid 0.206
_exptl_crystal_size_min 0.105
_refine_diff_density_max 0.281
_refine_diff_density_min -0.226
_refine_diff_density_rms 0.050
_refine_ls_extinction_method none
_refine_ls_goodness_of_fit_ref 1.014
_refine_ls_hydrogen_treatment constr
_refine_ls_matrix_type full
_refine_ls_number_parameters 325
_refine_ls_number_reflns 7004
_refine_ls_number_restraints 0
_refine_ls_restrained_S_all 1.014
_refine_ls_R_factor_all 0.0965
_refine_ls_R_factor_gt 0.0524
_refine_ls_shift/su_max 0.001
_refine_ls_shift/su_mean 0.000
_refine_ls_structure_factor_coef Fsqd
_refine_ls_weighting_details 'w=1/[\s^2^(Fo^2^)+(0.0367P)^2^+3.4023P] where P=(Fo^2^+2Fc^2^)/3'
_refine_ls_weighting_scheme calc
_refine_ls_wR_factor_gt 0.1013
_refine_ls_wR_factor_ref 0.1185
_reflns_Friedel_coverage 0.000
_reflns_number_gt 4330
_reflns_number_total 7004
_reflns_threshold_expression 'I > 2\s(I)'
_cod_data_source_file jo0c00895_si_002.cif
_cod_data_source_block sba159
_cod_depositor_comments 'Adding full bibliography for 4038519--4038520.cif.'
_cod_original_cell_volume 4986.2(8)
_cod_original_sg_symbol_H-M 'C 2/c'
_cod_database_code 4038519
_shelx_shelxl_version_number 2018/3
_shelx_space_group_comment
; 
The symmetry employed for this shelxl refinement is uniquely defined 
by the following loop, which should always be used as a source of 
symmetry information in preference to the above space-group names. 
They are only intended as comments. 
;
_shelx_estimated_absorpt_t_min 0.959
_shelx_estimated_absorpt_t_max 0.981

loop_
_space_group_symop_operation_xyz
'x, y, z'
'-x, y, -z+1/2'
'x+1/2, y+1/2, z'
'-x+1/2, y+1/2, -z+1/2'
'-x, -y, -z'
'x, -y, z-1/2'
'-x+1/2, -y+1/2, -z'
'x+1/2, -y+1/2, z-1/2'

loop_
_atom_site_label
_atom_site_type_symbol
_atom_site_fract_x
_atom_site_fract_y
_atom_site_fract_z
_atom_site_U_iso_or_equiv
_atom_site_adp_type
_atom_site_occupancy
_atom_site_site_symmetry_order
_atom_site_calc_flag
_atom_site_refinement_flags_posn
_atom_site_refinement_flags_adp
_atom_site_refinement_flags_occupancy
_atom_site_disorder_assembly
_atom_site_disorder_group
Cl1 Cl 0.26638(2) 0.06970(7) 0.73341(2) 0.04384(15) Uani 1 1 d . . . . .
N1 N 0.48584(6) 0.48437(19) 0.64615(5) 0.0270(3) Uani 1 1 d . . . . .
C2 C 0.50657(8) 0.3345(2) 0.63341(6) 0.0305(4) Uani 1 1 d . . . . .
O2 O 0.55657(6) 0.27212(18) 0.65090(5) 0.0428(4) Uani 1 1 d . . . . .
C3 C 0.46278(8) 0.2544(2) 0.59432(6) 0.0290(4) Uani 1 1 d . . . . .
N4 N 0.42514(7) 0.36476(19) 0.56324(5) 0.0280(3) Uani 1 1 d . . . . .
C5 C 0.40412(8) 0.5120(2) 0.57874(6) 0.0269(4) Uani 1 1 d . . . . .
O5 O 0.37657(6) 0.61683(17) 0.55317(4) 0.0403(3) Uani 1 1 d . . . . .
C6 C 0.41848(8) 0.5322(2) 0.63175(6) 0.0251(4) Uani 1 1 d . . . . .
C7 C 0.41789(8) 0.7135(2) 0.64839(6) 0.0258(4) Uani 1 1 d . . . . .
C8 C 0.46495(10) 0.0909(3) 0.58909(7) 0.0399(5) Uani 1 1 d . . . . .
H8A H 0.440114 0.039223 0.563023 0.048 Uiso 1 1 calc R U . . .
H8B H 0.491338 0.025274 0.611403 0.048 Uiso 1 1 calc R U . . .
C11 C 0.52084(8) 0.6130(2) 0.67108(6) 0.0283(4) Uani 1 1 d . . . . .
C12 C 0.58456(9) 0.6150(3) 0.68959(6) 0.0370(5) Uani 1 1 d . . . . .
H12 H 0.610586 0.520601 0.687790 0.044 Uiso 1 1 calc R U . . .
C13 C 0.60840(10) 0.7606(3) 0.71074(7) 0.0444(5) Uani 1 1 d . . . . .
H13 H 0.651736 0.766131 0.724001 0.053 Uiso 1 1 calc R U . . .
C14 C 0.57068(10) 0.8984(3) 0.71307(7) 0.0434(5) Uani 1 1 d . . . . .
H14 H 0.588469 0.996776 0.727778 0.052 Uiso 1 1 calc R U . . .
C15 C 0.50706(9) 0.8947(3) 0.69415(6) 0.0358(4) Uani 1 1 d . . . . .
H15 H 0.481217 0.989556 0.695867 0.043 Uiso 1 1 calc R U . . .
C16 C 0.48203(8) 0.7501(2) 0.67272(6) 0.0281(4) Uani 1 1 d . . . . .
C21 C 0.41192(9) 0.3331(2) 0.51231(6) 0.0308(4) Uani 1 1 d . . . . .
H21 H 0.399638 0.443166 0.497575 0.037 Uiso 1 1 calc R U . . .
C22 C 0.35570(9) 0.2187(3) 0.49761(7) 0.0420(5) Uani 1 1 d . . . . .
H22A H 0.318720 0.261425 0.510033 0.050 Uiso 1 1 calc R U . . .
H22B H 0.365479 0.105963 0.510439 0.050 Uiso 1 1 calc R U . . .
C23 C 0.34044(11) 0.2099(3) 0.44458(7) 0.0508(6) Uani 1 1 d . . . . .
H23A H 0.306474 0.127508 0.435352 0.061 Uiso 1 1 calc R U . . .
H23B H 0.324995 0.319613 0.432188 0.061 Uiso 1 1 calc R U . . .
C24 C 0.39777(11) 0.1609(3) 0.42373(7) 0.0509(6) Uani 1 1 d . . . . .
H24A H 0.387078 0.164490 0.389444 0.061 Uiso 1 1 calc R U . . .
H24B H 0.409940 0.045357 0.432929 0.061 Uiso 1 1 calc R U . . .
C25 C 0.45294(11) 0.2761(3) 0.43967(7) 0.0441(5) Uani 1 1 d . . . . .
H25A H 0.442082 0.390252 0.428370 0.053 Uiso 1 1 calc R U . . .
H25B H 0.489928 0.238772 0.426315 0.053 Uiso 1 1 calc R U . . .
C26 C 0.46941(9) 0.2773(2) 0.49252(6) 0.0331(4) Uani 1 1 d . . . . .
H26A H 0.482223 0.164442 0.503977 0.040 Uiso 1 1 calc R U . . .
H26B H 0.504944 0.354277 0.502549 0.040 Uiso 1 1 calc R U . . .
C31 C 0.37703(8) 0.4187(2) 0.65627(6) 0.0247(4) Uani 1 1 d . . . . .
C32 C 0.39325(9) 0.3968(2) 0.70401(6) 0.0334(4) Uani 1 1 d . . . . .
H32 H 0.428658 0.454262 0.720413 0.040 Uiso 1 1 calc R U . . .
C33 C 0.35872(9) 0.2927(2) 0.72811(6) 0.0355(4) Uani 1 1 d . . . . .
H33 H 0.370050 0.279183 0.760743 0.043 Uiso 1 1 calc R U . . .
C34 C 0.30762(8) 0.2089(2) 0.70389(6) 0.0303(4) Uani 1 1 d . . . . .
C35 C 0.28977(8) 0.2304(3) 0.65683(7) 0.0354(4) Uani 1 1 d . . . . .
H35 H 0.254046 0.173606 0.640646 0.042 Uiso 1 1 calc R U . . .
C36 C 0.32448(8) 0.3358(3) 0.63325(6) 0.0327(4) Uani 1 1 d . . . . .
H36 H 0.312052 0.351502 0.600784 0.039 Uiso 1 1 calc R U . . .
C40 C 0.36959(8) 0.8189(2) 0.64344(6) 0.0316(4) Uani 1 1 d . . . . .
H40 H 0.379229 0.927152 0.655627 0.038 Uiso 1 1 calc R U . . .
C41 C 0.30272(8) 0.7928(2) 0.62166(7) 0.0320(4) Uani 1 1 d . . . . .
C42 C 0.28017(10) 0.8475(3) 0.57683(7) 0.0438(5) Uani 1 1 d . . . . .
H42 H 0.308280 0.896304 0.558853 0.053 Uiso 1 1 calc R U . . .
C43 C 0.21672(11) 0.8311(3) 0.55813(8) 0.0542(6) Uani 1 1 d . . . . .
H43 H 0.201862 0.866714 0.527245 0.065 Uiso 1 1 calc R U . . .
C44 C 0.17542(10) 0.7634(3) 0.58418(10) 0.0554(6) Uani 1 1 d . . . . .
H44 H 0.131946 0.754419 0.571549 0.066 Uiso 1 1 calc R U . . .
C45 C 0.19719(10) 0.7090(3) 0.62847(10) 0.0562(6) Uani 1 1 d . . . . .
H45 H 0.168714 0.661291 0.646346 0.067 Uiso 1 1 calc R U . . .
C46 C 0.26043(9) 0.7233(3) 0.64730(8) 0.0436(5) Uani 1 1 d . . . . .
H46 H 0.274983 0.685121 0.677991 0.052 Uiso 1 1 calc R U . . .

loop_
_atom_site_aniso_label
_atom_site_aniso_U_11
_atom_site_aniso_U_22
_atom_site_aniso_U_33
_atom_site_aniso_U_23
_atom_site_aniso_U_13
_atom_site_aniso_U_12
Cl1 0.0419(3) 0.0437(3) 0.0484(3) 0.0075(2) 0.0146(2) -0.0044(2)
N1 0.0222(7) 0.0326(8) 0.0250(7) 0.0010(7) 0.0004(6) 0.0040(6)
C2 0.0275(9) 0.0351(11) 0.0296(9) 0.0071(8) 0.0071(7) 0.0056(8)
O2 0.0312(7) 0.0454(9) 0.0492(8) 0.0060(7) -0.0009(6) 0.0140(6)
C3 0.0326(9) 0.0312(10) 0.0241(9) 0.0042(8) 0.0071(7) 0.0072(8)
N4 0.0337(8) 0.0301(8) 0.0198(7) 0.0009(6) 0.0035(6) 0.0065(7)
C5 0.0253(8) 0.0323(10) 0.0221(8) 0.0008(8) 0.0009(7) 0.0037(7)
O5 0.0502(8) 0.0432(8) 0.0244(7) 0.0009(6) -0.0029(6) 0.0202(7)
C6 0.0226(8) 0.0294(10) 0.0224(8) 0.0005(7) 0.0011(6) 0.0056(7)
C7 0.0286(9) 0.0302(10) 0.0189(8) 0.0009(7) 0.0048(7) 0.0014(7)
C8 0.0550(13) 0.0356(12) 0.0286(10) 0.0052(9) 0.0055(9) 0.0089(10)
C11 0.0284(9) 0.0359(10) 0.0197(8) 0.0053(8) 0.0013(7) -0.0016(8)
C12 0.0291(9) 0.0457(12) 0.0333(10) 0.0101(9) -0.0032(8) 0.0000(9)
C13 0.0325(10) 0.0578(15) 0.0382(11) 0.0072(11) -0.0082(9) -0.0094(10)
C14 0.0444(12) 0.0488(13) 0.0337(11) -0.0030(10) -0.0035(9) -0.0138(10)
C15 0.0418(11) 0.0385(11) 0.0262(9) 0.0004(8) 0.0032(8) -0.0033(9)
C16 0.0300(9) 0.0356(11) 0.0182(8) 0.0030(7) 0.0023(7) -0.0027(8)
C21 0.0396(10) 0.0321(10) 0.0200(8) -0.0007(8) 0.0031(7) 0.0038(8)
C22 0.0365(11) 0.0535(14) 0.0357(11) -0.0069(10) 0.0054(9) -0.0018(10)
C23 0.0542(14) 0.0523(14) 0.0398(12) -0.0125(11) -0.0105(10) 0.0014(11)
C24 0.0776(16) 0.0461(14) 0.0287(11) -0.0083(10) 0.0076(11) -0.0026(12)
C25 0.0752(15) 0.0314(11) 0.0299(10) -0.0024(9) 0.0215(10) -0.0023(11)
C26 0.0414(10) 0.0285(10) 0.0322(10) -0.0005(8) 0.0142(8) -0.0003(8)
C31 0.0258(8) 0.0266(9) 0.0216(8) -0.0009(7) 0.0039(7) 0.0046(7)
C32 0.0372(10) 0.0361(11) 0.0251(9) -0.0024(8) -0.0002(8) -0.0056(8)
C33 0.0448(11) 0.0358(11) 0.0250(9) -0.0006(8) 0.0035(8) -0.0027(9)
C34 0.0302(9) 0.0283(10) 0.0343(10) 0.0005(8) 0.0107(8) 0.0042(8)
C35 0.0256(9) 0.0439(12) 0.0353(10) -0.0030(9) 0.0013(8) -0.0035(8)
C36 0.0271(9) 0.0453(12) 0.0244(9) 0.0000(8) 0.0004(7) 0.0006(8)
C40 0.0337(9) 0.0302(10) 0.0306(9) -0.0026(8) 0.0050(8) -0.0008(8)
C41 0.0305(9) 0.0265(10) 0.0391(11) -0.0061(8) 0.0058(8) 0.0076(8)
C42 0.0406(11) 0.0452(13) 0.0447(12) 0.0030(10) 0.0041(9) 0.0092(10)
C43 0.0463(13) 0.0557(15) 0.0537(14) -0.0035(12) -0.0118(11) 0.0178(12)
C44 0.0296(11) 0.0482(14) 0.0841(19) -0.0086(13) -0.0026(12) 0.0071(10)
C45 0.0333(11) 0.0550(15) 0.0825(18) -0.0012(14) 0.0162(12) 0.0015(11)
C46 0.0361(11) 0.0434(13) 0.0528(13) 0.0015(11) 0.0118(10) 0.0063(9)

loop_
_atom_type_symbol
_atom_type_description
_atom_type_scat_dispersion_real
_atom_type_scat_dispersion_imag
_atom_type_scat_source
C C 0.0033 0.0016 'International Tables Vol C Tables 4.2.6.8 and 6.1.1.4'
H H 0.0000 0.0000 'International Tables Vol C Tables 4.2.6.8 and 6.1.1.4'
N N 0.0061 0.0033 'International Tables Vol C Tables 4.2.6.8 and 6.1.1.4'
O O 0.0106 0.0060 'International Tables Vol C Tables 4.2.6.8 and 6.1.1.4'
Cl Cl 0.1484 0.1585 'International Tables Vol C Tables 4.2.6.8 and 6.1.1.4'

loop_
_geom_angle_atom_site_label_1
_geom_angle_atom_site_label_2
_geom_angle_atom_site_label_3
_geom_angle
_geom_angle_site_symmetry_1
_geom_angle_site_symmetry_3
_geom_angle_publ_flag
C2 N1 C11 128.37(15) . . ?
C2 N1 C6 120.00(14) . . ?
C11 N1 C6 111.59(14) . . ?
O2 C2 N1 123.89(18) . . ?
O2 C2 C3 122.76(17) . . ?
N1 C2 C3 113.32(15) . . ?
C8 C3 N4 124.92(17) . . ?
C8 C3 C2 118.96(17) . . ?
N4 C3 C2 115.92(16) . . ?
C5 N4 C3 120.82(14) . . ?
C5 N4 C21 117.29(14) . . ?
C3 N4 C21 121.66(14) . . ?
O5 C5 N4 123.43(16) . . ?
O5 C5 C6 122.88(16) . . ?
N4 C5 C6 113.69(14) . . ?
N1 C6 C31 109.20(13) . . ?
N1 C6 C5 106.27(13) . . ?
C31 C6 C5 111.89(14) . . ?
N1 C6 C7 102.36(13) . . ?
C31 C6 C7 112.32(13) . . ?
C5 C6 C7 114.08(14) . . ?
C40 C7 C16 125.33(17) . . ?
C40 C7 C6 128.09(16) . . ?
C16 C7 C6 106.57(14) . . ?
C3 C8 H8A 120.0 . . ?
C3 C8 H8B 120.0 . . ?
H8A C8 H8B 120.0 . . ?
C12 C11 C16 122.59(18) . . ?
C12 C11 N1 128.22(18) . . ?
C16 C11 N1 109.09(15) . . ?
C13 C12 C11 116.96(19) . . ?
C13 C12 H12 121.5 . . ?
C11 C12 H12 121.5 . . ?
C14 C13 C12 121.56(18) . . ?
C14 C13 H13 119.2 . . ?
C12 C13 H13 119.2 . . ?
C13 C14 C15 120.8(2) . . ?
C13 C14 H14 119.6 . . ?
C15 C14 H14 119.6 . . ?
C16 C15 C14 118.72(19) . . ?
C16 C15 H15 120.6 . . ?
C14 C15 H15 120.6 . . ?
C15 C16 C11 119.36(17) . . ?
C15 C16 C7 130.36(17) . . ?
C11 C16 C7 110.25(16) . . ?
N4 C21 C26 113.48(14) . . ?
N4 C21 C22 113.29(15) . . ?
C26 C21 C22 111.95(16) . . ?
N4 C21 H21 105.8 . . ?
C26 C21 H21 105.8 . . ?
C22 C21 H21 105.8 . . ?
C21 C22 C23 109.87(17) . . ?
C21 C22 H22A 109.7 . . ?
C23 C22 H22A 109.7 . . ?
C21 C22 H22B 109.7 . . ?
C23 C22 H22B 109.7 . . ?
H22A C22 H22B 108.2 . . ?
C24 C23 C22 111.50(17) . . ?
C24 C23 H23A 109.3 . . ?
C22 C23 H23A 109.3 . . ?
C24 C23 H23B 109.3 . . ?
C22 C23 H23B 109.3 . . ?
H23A C23 H23B 108.0 . . ?
C23 C24 C25 111.49(18) . . ?
C23 C24 H24A 109.3 . . ?
C25 C24 H24A 109.3 . . ?
C23 C24 H24B 109.3 . . ?
C25 C24 H24B 109.3 . . ?
H24A C24 H24B 108.0 . . ?
C24 C25 C26 110.65(17) . . ?
C24 C25 H25A 109.5 . . ?
C26 C25 H25A 109.5 . . ?
C24 C25 H25B 109.5 . . ?
C26 C25 H25B 109.5 . . ?
H25A C25 H25B 108.1 . . ?
C21 C26 C25 108.68(16) . . ?
C21 C26 H26A 110.0 . . ?
C25 C26 H26A 110.0 . . ?
C21 C26 H26B 110.0 . . ?
C25 C26 H26B 110.0 . . ?
H26A C26 H26B 108.3 . . ?
C36 C31 C32 118.26(16) . . ?
C36 C31 C6 123.39(15) . . ?
C32 C31 C6 118.35(15) . . ?
C33 C32 C31 121.26(17) . . ?
C33 C32 H32 119.4 . . ?
C31 C32 H32 119.4 . . ?
C34 C33 C32 118.89(17) . . ?
C34 C33 H33 120.6 . . ?
C32 C33 H33 120.6 . . ?
C35 C34 C33 121.16(17) . . ?
C35 C34 Cl1 119.62(15) . . ?
C33 C34 Cl1 119.20(14) . . ?
C34 C35 C36 119.29(17) . . ?
C34 C35 H35 120.4 . . ?
C36 C35 H35 120.4 . . ?
C35 C36 C31 121.11(16) . . ?
C35 C36 H36 119.4 . . ?
C31 C36 H36 119.4 . . ?
C7 C40 C41 129.76(18) . . ?
C7 C40 H40 115.1 . . ?
C41 C40 H40 115.1 . . ?
C46 C41 C42 118.52(18) . . ?
C46 C41 C40 120.04(17) . . ?
C42 C41 C40 121.29(18) . . ?
C41 C42 C43 120.4(2) . . ?
C41 C42 H42 119.8 . . ?
C43 C42 H42 119.8 . . ?
C44 C43 C42 120.2(2) . . ?
C44 C43 H43 119.9 . . ?
C42 C43 H43 119.9 . . ?
C45 C44 C43 119.8(2) . . ?
C45 C44 H44 120.1 . . ?
C43 C44 H44 120.1 . . ?
C44 C45 C46 120.4(2) . . ?
C44 C45 H45 119.8 . . ?
C46 C45 H45 119.8 . . ?
C45 C46 C41 120.5(2) . . ?
C45 C46 H46 119.7 . . ?
C41 C46 H46 119.7 . . ?

loop_
_geom_bond_atom_site_label_1
_geom_bond_atom_site_label_2
_geom_bond_distance
_geom_bond_site_symmetry_2
_geom_bond_publ_flag
Cl1 C34 1.7435(19) . ?
N1 C2 1.358(2) . ?
N1 C11 1.409(2) . ?
N1 C6 1.492(2) . ?
C2 O2 1.220(2) . ?
C2 C3 1.500(3) . ?
C3 C8 1.325(3) . ?
C3 N4 1.422(2) . ?
N4 C5 1.371(2) . ?
N4 C21 1.489(2) . ?
C5 O5 1.213(2) . ?
C5 C6 1.536(2) . ?
C6 C31 1.534(2) . ?
C6 C7 1.537(2) . ?
C7 C40 1.330(2) . ?
C7 C16 1.474(2) . ?
C8 H8A 0.9500 . ?
C8 H8B 0.9500 . ?
C11 C12 1.389(2) . ?
C11 C16 1.389(3) . ?
C12 C13 1.382(3) . ?
C12 H12 0.9500 . ?
C13 C14 1.381(3) . ?
C13 H13 0.9500 . ?
C14 C15 1.390(3) . ?
C14 H14 0.9500 . ?
C15 C16 1.387(3) . ?
C15 H15 0.9500 . ?
C21 C26 1.519(2) . ?
C21 C22 1.524(3) . ?
C21 H21 1.0000 . ?
C22 C23 1.531(3) . ?
C22 H22A 0.9900 . ?
C22 H22B 0.9900 . ?
C23 C24 1.516(3) . ?
C23 H23A 0.9900 . ?
C23 H23B 0.9900 . ?
C24 C25 1.517(3) . ?
C24 H24A 0.9900 . ?
C24 H24B 0.9900 . ?
C25 C26 1.525(3) . ?
C25 H25A 0.9900 . ?
C25 H25B 0.9900 . ?
C26 H26A 0.9900 . ?
C26 H26B 0.9900 . ?
C31 C36 1.387(2) . ?
C31 C32 1.391(2) . ?
C32 C33 1.387(3) . ?
C32 H32 0.9500 . ?
C33 C34 1.380(3) . ?
C33 H33 0.9500 . ?
C34 C35 1.375(3) . ?
C35 C36 1.386(3) . ?
C35 H35 0.9500 . ?
C36 H36 0.9500 . ?
C40 C41 1.489(2) . ?
C40 H40 0.9500 . ?
C41 C46 1.389(3) . ?
C41 C42 1.390(3) . ?
C42 C43 1.391(3) . ?
C42 H42 0.9500 . ?
C43 C44 1.375(3) . ?
C43 H43 0.9500 . ?
C44 C45 1.372(3) . ?
C44 H44 0.9500 . ?
C45 C46 1.386(3) . ?
C45 H45 0.9500 . ?
C46 H46 0.9500 . ?

loop_
_geom_torsion_atom_site_label_1
_geom_torsion_atom_site_label_2
_geom_torsion_atom_site_label_3
_geom_torsion_atom_site_label_4
_geom_torsion
_geom_torsion_site_symmetry_1
_geom_torsion_site_symmetry_2
_geom_torsion_site_symmetry_3
_geom_torsion_site_symmetry_4
_geom_torsion_publ_flag
C11 N1 C2 O2 17.9(3) . . . . ?
C6 N1 C2 O2 -164.87(17) . . . . ?
C11 N1 C2 C3 -160.22(16) . . . . ?
C6 N1 C2 C3 17.0(2) . . . . ?
O2 C2 C3 C8 24.9(3) . . . . ?
N1 C2 C3 C8 -156.96(17) . . . . ?
O2 C2 C3 N4 -150.23(17) . . . . ?
N1 C2 C3 N4 27.9(2) . . . . ?
C8 C3 N4 C5 151.93(19) . . . . ?
C2 C3 N4 C5 -33.3(2) . . . . ?
C8 C3 N4 C21 -33.7(3) . . . . ?
C2 C3 N4 C21 141.10(16) . . . . ?
C3 N4 C5 O5 173.45(17) . . . . ?
C21 N4 C5 O5 -1.1(3) . . . . ?
C3 N4 C5 C6 -6.8(2) . . . . ?
C21 N4 C5 C6 178.65(14) . . . . ?
C2 N1 C6 C31 66.93(19) . . . . ?
C11 N1 C6 C31 -115.39(15) . . . . ?
C2 N1 C6 C5 -53.9(2) . . . . ?
C11 N1 C6 C5 123.76(15) . . . . ?
C2 N1 C6 C7 -173.86(15) . . . . ?
C11 N1 C6 C7 3.82(17) . . . . ?
O5 C5 C6 N1 -133.33(18) . . . . ?
N4 C5 C6 N1 46.86(19) . . . . ?
O5 C5 C6 C31 107.6(2) . . . . ?
N4 C5 C6 C31 -72.24(18) . . . . ?
O5 C5 C6 C7 -21.3(2) . . . . ?
N4 C5 C6 C7 158.87(14) . . . . ?
N1 C6 C7 C40 178.18(17) . . . . ?
C31 C6 C7 C40 -64.8(2) . . . . ?
C5 C6 C7 C40 63.8(2) . . . . ?
N1 C6 C7 C16 -3.31(16) . . . . ?
C31 C6 C7 C16 113.68(15) . . . . ?
C5 C6 C7 C16 -117.64(15) . . . . ?
C2 N1 C11 C12 -1.9(3) . . . . ?
C6 N1 C11 C12 -179.32(17) . . . . ?
C2 N1 C11 C16 174.55(16) . . . . ?
C6 N1 C11 C16 -2.89(19) . . . . ?
C16 C11 C12 C13 0.9(3) . . . . ?
N1 C11 C12 C13 176.88(17) . . . . ?
C11 C12 C13 C14 -0.5(3) . . . . ?
C12 C13 C14 C15 0.1(3) . . . . ?
C13 C14 C15 C16 -0.2(3) . . . . ?
C14 C15 C16 C11 0.5(3) . . . . ?
C14 C15 C16 C7 -177.19(17) . . . . ?
C12 C11 C16 C15 -0.9(3) . . . . ?
N1 C11 C16 C15 -177.59(15) . . . . ?
C12 C11 C16 C7 177.22(16) . . . . ?
N1 C11 C16 C7 0.55(19) . . . . ?
C40 C7 C16 C15 -1.7(3) . . . . ?
C6 C7 C16 C15 179.74(18) . . . . ?
C40 C7 C16 C11 -179.58(17) . . . . ?
C6 C7 C16 C11 1.86(19) . . . . ?
C5 N4 C21 C26 130.86(17) . . . . ?
C3 N4 C21 C26 -43.7(2) . . . . ?
C5 N4 C21 C22 -100.05(19) . . . . ?
C3 N4 C21 C22 85.4(2) . . . . ?
N4 C21 C22 C23 173.10(16) . . . . ?
C26 C21 C22 C23 -57.0(2) . . . . ?
C21 C22 C23 C24 53.9(2) . . . . ?
C22 C23 C24 C25 -54.8(3) . . . . ?
C23 C24 C25 C26 57.4(2) . . . . ?
N4 C21 C26 C25 -170.92(15) . . . . ?
C22 C21 C26 C25 59.3(2) . . . . ?
C24 C25 C26 C21 -58.6(2) . . . . ?
N1 C6 C31 C36 -130.14(17) . . . . ?
C5 C6 C31 C36 -12.8(2) . . . . ?
C7 C6 C31 C36 117.03(18) . . . . ?
N1 C6 C31 C32 49.3(2) . . . . ?
C5 C6 C31 C32 166.69(15) . . . . ?
C7 C6 C31 C32 -63.5(2) . . . . ?
C36 C31 C32 C33 1.1(3) . . . . ?
C6 C31 C32 C33 -178.36(17) . . . . ?
C31 C32 C33 C34 0.4(3) . . . . ?
C32 C33 C34 C35 -1.6(3) . . . . ?
C32 C33 C34 Cl1 176.76(15) . . . . ?
C33 C34 C35 C36 1.2(3) . . . . ?
Cl1 C34 C35 C36 -177.20(15) . . . . ?
C34 C35 C36 C31 0.5(3) . . . . ?
C32 C31 C36 C35 -1.6(3) . . . . ?
C6 C31 C36 C35 177.88(17) . . . . ?
C16 C7 C40 C41 -176.82(17) . . . . ?
C6 C7 C40 C41 1.4(3) . . . . ?
C7 C40 C41 C46 84.4(3) . . . . ?
C7 C40 C41 C42 -100.2(3) . . . . ?
C46 C41 C42 C43 -0.6(3) . . . . ?
C40 C41 C42 C43 -176.06(19) . . . . ?
C41 C42 C43 C44 1.2(3) . . . . ?
C42 C43 C44 C45 -1.3(4) . . . . ?
C43 C44 C45 C46 0.6(4) . . . . ?
C44 C45 C46 C41 0.0(4) . . . . ?
C42 C41 C46 C45 -0.1(3) . . . . ?
C40 C41 C46 C45 175.5(2) . . . . ?
